data_4067596
loop_
_publ_author_name
'Meeuwissen, Jurjen'
'Sandee, Albertus J.'
'de Bruin, Bas'
'Siegler, Maxime A.'
'Spek, Anthony L.'
'Reek, Joost N. H.'

_publ_section_title
;
 Phosphinoureas: Cooperative Ligands in Rhodium-Catalyzed
 Hydroformylation? On the Possibility of a Ligand-Assisted Reductive
 Elimination of the Aldehyde
;
_journal_issue 11
_journal_name_full Organometallics
_journal_page_first 2413
_journal_paper_doi 10.1021/om901028z
_journal_volume 29
_journal_year 2010
_chemical_formula_moiety 'C27 H25 N2 O P'
_chemical_formula_sum 'C27 H25 N2 O P'
_chemical_formula_weight 424.46
_chemical_name_systematic
; 
 ? 
;
_space_group_IT_number 2
_symmetry_cell_setting triclinic
_symmetry_space_group_name_Hall '-P 1'
_symmetry_space_group_name_H-M 'P -1'
_atom_sites_solution_hydrogens difmap
_atom_sites_solution_primary direct
_atom_sites_solution_secondary difmap
_audit_creation_method SHELXL-97
_cell_angle_alpha 92.021(2)
_cell_angle_beta 100.289(2)
_cell_angle_gamma 108.447(2)
_cell_formula_units_Z 4
_cell_length_a 9.3963(4)
_cell_length_b 12.0852(4)
_cell_length_c 20.8958(12)
_cell_measurement_reflns_used 21910
_cell_measurement_temperature 110(2)
_cell_measurement_theta_max 27.49
_cell_measurement_theta_min 1.78
_cell_volume 2203.99(18)
_computing_cell_refinement 'PEAKREF (Schreurs, 2005)'
_computing_data_collection 'COLLECT (Nonius, 1999)'
_computing_data_reduction 'EVALCCD (Duisenberg et al., 2003)'
_computing_molecular_graphics 'PLATON (Spek, 2003)'
_computing_publication_material 'PLATON (Spek, 2003)'
_computing_structure_refinement 'SHELXL-97 (Sheldrick, 2008)'
_computing_structure_solution 'SHELXS-97 (Sheldrick, 2008)'
_diffrn_ambient_temperature 110(2)
_diffrn_measured_fraction_theta_full 1.000
_diffrn_measured_fraction_theta_max 1.000
_diffrn_measurement_device_type 'Nonius KappaCCD diffractometer'
_diffrn_measurement_method '\f and \w scans'
_diffrn_radiation_monochromator graphite
_diffrn_radiation_source 'rotating anode'
_diffrn_radiation_type MoK\a
_diffrn_radiation_wavelength 0.71073
_diffrn_reflns_av_R_equivalents 0.0437
_diffrn_reflns_av_sigmaI/netI 0.0421
_diffrn_reflns_limit_h_max 12
_diffrn_reflns_limit_h_min -12
_diffrn_reflns_limit_k_max 15
_diffrn_reflns_limit_k_min -15
_diffrn_reflns_limit_l_max 27
_diffrn_reflns_limit_l_min -27
_diffrn_reflns_number 57422
_diffrn_reflns_theta_full 27.50
_diffrn_reflns_theta_max 27.50
_diffrn_reflns_theta_min 1.78
_exptl_absorpt_coefficient_mu 0.147
_exptl_absorpt_correction_T_max 1.00
_exptl_absorpt_correction_T_min 0.95
_exptl_absorpt_correction_type analytical
_exptl_absorpt_process_details '(SADABS; Sheldrick, 2008)'
_exptl_crystal_colour colorless
_exptl_crystal_density_diffrn 1.279
_exptl_crystal_density_method 'not measured'
_exptl_crystal_description rod
_exptl_crystal_F_000 896
_exptl_crystal_size_max 0.32
_exptl_crystal_size_mid 0.14
_exptl_crystal_size_min 0.10
_refine_diff_density_max 0.430
_refine_diff_density_min -0.362
_refine_diff_density_rms 0.053
_refine_ls_extinction_method none
_refine_ls_goodness_of_fit_ref 1.022
_refine_ls_hydrogen_treatment mixed
_refine_ls_matrix_type full
_refine_ls_number_parameters 565
_refine_ls_number_reflns 10124
_refine_ls_number_restraints 2
_refine_ls_restrained_S_all 1.022
_refine_ls_R_factor_all 0.0737
_refine_ls_R_factor_gt 0.0415
_refine_ls_shift/su_max 0.001
_refine_ls_shift/su_mean 0.000
_refine_ls_structure_factor_coef Fsqd
_refine_ls_weighting_details 'calc w=1/[\s^2^(Fo^2^)+(0.0342P)^2^+1.2299P] where P=(Fo^2^+2Fc^2^)/3'
_refine_ls_weighting_scheme calc
_refine_ls_wR_factor_gt 0.0826
_refine_ls_wR_factor_ref 0.0948
_reflns_number_gt 7278
_reflns_number_total 10124
_reflns_threshold_expression I>2\s(I)
_cod_data_source_file om901028z_si_002.cif
_cod_data_source_block s4234a
_cod_original_cell_volume 2203.99(17)
_cod_database_code 4067596

loop_
_symmetry_equiv_pos_as_xyz
'x, y, z'
'-x, -y, -z'

loop_
_atom_site_label
_atom_site_type_symbol
_atom_site_fract_x
_atom_site_fract_y
_atom_site_fract_z
_atom_site_U_iso_or_equiv
_atom_site_adp_type
_atom_site_occupancy
_atom_site_symmetry_multiplicity
_atom_site_calc_flag
_atom_site_refinement_flags
P1A P 0.35974(5) 0.44210(4) 0.16179(2) 0.01697(10) Uani 1 1 d .
C1A C 0.26239(18) 0.57782(14) 0.34596(8) 0.0178(3) Uani 1 1 d .
H1A1 H 0.1764 0.5619 0.3080 0.021 Uiso 1 1 calc R
H1A2 H 0.2490 0.6334 0.3784 0.021 Uiso 1 1 calc R
C2A C 0.25458(18) 0.46440(14) 0.37604(7) 0.0169(3) Uani 1 1 d .
C3A C 0.11323(19) 0.37881(15) 0.37327(8) 0.0215(4) Uani 1 1 d .
H3A H 0.0226 0.3911 0.3514 0.026 Uiso 1 1 calc R
C4A C 0.1035(2) 0.27600(15) 0.40212(9) 0.0263(4) Uani 1 1 d .
H4A H 0.0063 0.2184 0.4001 0.032 Uiso 1 1 calc R
C5A C 0.2348(2) 0.25668(16) 0.43384(9) 0.0278(4) Uani 1 1 d .
H5A H 0.2280 0.1860 0.4535 0.033 Uiso 1 1 calc R
C6A C 0.3757(2) 0.34077(17) 0.43669(10) 0.0307(4) Uani 1 1 d .
H6A H 0.4662 0.3279 0.4583 0.037 Uiso 1 1 calc R
C7A C 0.38528(19) 0.44386(16) 0.40805(9) 0.0244(4) Uani 1 1 d .
H7A H 0.4827 0.5013 0.4103 0.029 Uiso 1 1 calc R
C8A C 0.51615(19) 0.73617(14) 0.36511(8) 0.0217(4) Uani 1 1 d .
H8A1 H 0.6139 0.7582 0.3495 0.026 Uiso 1 1 calc R
H8A2 H 0.5365 0.7174 0.4109 0.026 Uiso 1 1 calc R
C9A C 0.45482(18) 0.83792(14) 0.36237(8) 0.0202(4) Uani 1 1 d .
C10A C 0.4260(2) 0.88679(16) 0.41770(9) 0.0264(4) Uani 1 1 d .
H10A H 0.4498 0.8589 0.4588 0.032 Uiso 1 1 calc R
C11A C 0.3624(2) 0.97642(17) 0.41337(9) 0.0310(4) Uani 1 1 d .
H11A H 0.3425 1.0090 0.4515 0.037 Uiso 1 1 calc R
C12A C 0.3281(2) 1.01821(16) 0.35420(10) 0.0300(4) Uani 1 1 d .
H12A H 0.2849 1.0795 0.3515 0.036 Uiso 1 1 calc R
C13A C 0.3569(2) 0.97054(16) 0.29872(9) 0.0285(4) Uani 1 1 d .
H13A H 0.3335 0.9992 0.2578 0.034 Uiso 1 1 calc R
C14A C 0.4198(2) 0.88106(15) 0.30285(9) 0.0257(4) Uani 1 1 d .
H14A H 0.4392 0.8487 0.2645 0.031 Uiso 1 1 calc R
C15A C 0.44031(17) 0.59342(13) 0.26945(8) 0.0156(3) Uani 1 1 d .
C16A C 0.29010(18) 0.50913(14) 0.09132(8) 0.0173(3) Uani 1 1 d .
C17A C 0.2054(2) 0.58448(16) 0.09236(9) 0.0268(4) Uani 1 1 d .
H17A H 0.1799 0.6048 0.1321 0.032 Uiso 1 1 calc R
C18A C 0.1577(2) 0.63025(18) 0.03560(9) 0.0352(5) Uani 1 1 d .
H18A H 0.1013 0.6828 0.0370 0.042 Uiso 1 1 calc R
C19A C 0.1915(2) 0.60016(17) -0.02316(9) 0.0309(4) Uani 1 1 d .
H19A H 0.1568 0.6306 -0.0620 0.037 Uiso 1 1 calc R
C20A C 0.2761(2) 0.52567(16) -0.02466(9) 0.0286(4) Uani 1 1 d .
H20A H 0.2998 0.5045 -0.0647 0.034 Uiso 1 1 calc R
C21A C 0.3265(2) 0.48179(15) 0.03213(8) 0.0236(4) Uani 1 1 d .
H21A H 0.3869 0.4322 0.0308 0.028 Uiso 1 1 calc R
C22A C 0.20191(18) 0.30442(14) 0.15803(8) 0.0170(3) Uani 1 1 d .
C23A C 0.08790(19) 0.25624(15) 0.10284(8) 0.0213(4) Uani 1 1 d .
H23A H 0.0861 0.2972 0.0649 0.026 Uiso 1 1 calc R
C24A C -0.0235(2) 0.14823(15) 0.10294(9) 0.0250(4) Uani 1 1 d .
H24A H -0.1014 0.1163 0.0651 0.030 Uiso 1 1 calc R
C25A C -0.0221(2) 0.08704(14) 0.15739(8) 0.0222(4) Uani 1 1 d .
H25A H -0.0976 0.0128 0.1569 0.027 Uiso 1 1 calc R
C26A C 0.0903(2) 0.13459(15) 0.21273(9) 0.0240(4) Uani 1 1 d .
H26A H 0.0911 0.0933 0.2506 0.029 Uiso 1 1 calc R
C27A C 0.20144(19) 0.24205(15) 0.21311(8) 0.0225(4) Uani 1 1 d .
H27A H 0.2783 0.2738 0.2513 0.027 Uiso 1 1 calc R
N1A N 0.40570(15) 0.63294(12) 0.32441(6) 0.0176(3) Uani 1 1 d .
N2A N 0.32340(15) 0.51182(12) 0.22703(7) 0.0178(3) Uani 1 1 d D
H2A H 0.2320(17) 0.5000(15) 0.2311(9) 0.021 Uiso 1 1 d D
O1A O 0.57138(12) 0.62837(10) 0.25820(6) 0.0212(3) Uani 1 1 d .
P1B P 0.98572(5) 0.70055(4) 0.24438(2) 0.01754(10) Uani 1 1 d .
C1B C 0.63850(17) 0.35500(14) 0.27378(8) 0.0177(3) Uani 1 1 d .
H1B1 H 0.5517 0.2825 0.2569 0.021 Uiso 1 1 calc R
H1B2 H 0.6012 0.4224 0.2665 0.021 Uiso 1 1 calc R
C2B C 0.69089(17) 0.35307(15) 0.34631(8) 0.0190(3) Uani 1 1 d .
C3B C 0.74958(19) 0.45681(16) 0.38763(9) 0.0248(4) Uani 1 1 d .
H3B H 0.7535 0.5291 0.3703 0.030 Uiso 1 1 calc R
C4B C 0.8023(2) 0.4557(2) 0.45373(9) 0.0357(5) Uani 1 1 d .
H4B H 0.8418 0.5269 0.4816 0.043 Uiso 1 1 calc R
C5B C 0.7972(2) 0.3503(2) 0.47913(10) 0.0419(6) Uani 1 1 d .
H5B H 0.8354 0.3495 0.5243 0.050 Uiso 1 1 calc R
C6B C 0.7369(2) 0.2471(2) 0.43898(10) 0.0376(5) Uani 1 1 d .
H6B H 0.7321 0.1750 0.4567 0.045 Uiso 1 1 calc R
C7B C 0.6833(2) 0.24782(17) 0.37280(9) 0.0273(4) Uani 1 1 d .
H7B H 0.6411 0.1761 0.3454 0.033 Uiso 1 1 calc R
C8B C 0.79057(19) 0.25458(14) 0.22371(8) 0.0202(4) Uani 1 1 d .
H8B1 H 0.8109 0.2209 0.2655 0.024 Uiso 1 1 calc R
H8B2 H 0.8840 0.2723 0.2050 0.024 Uiso 1 1 calc R
C9B C 0.66051(18) 0.16409(14) 0.17737(8) 0.0188(3) Uani 1 1 d .
C10B C 0.6223(2) 0.04642(15) 0.18765(9) 0.0245(4) Uani 1 1 d .
H10B H 0.6706 0.0241 0.2266 0.029 Uiso 1 1 calc R
C11B C 0.5146(2) -0.03950(17) 0.14188(10) 0.0338(5) Uani 1 1 d .
H11B H 0.4900 -0.1197 0.1496 0.041 Uiso 1 1 calc R
C12B C 0.4445(2) -0.0081(2) 0.08586(10) 0.0437(6) Uani 1 1 d .
H12B H 0.3716 -0.0666 0.0543 0.052 Uiso 1 1 calc R
C13B C 0.4794(3) 0.1085(2) 0.07517(10) 0.0492(6) Uani 1 1 d .
H13B H 0.4306 0.1301 0.0361 0.059 Uiso 1 1 calc R
C14B C 0.5855(2) 0.19454(18) 0.12110(9) 0.0343(5) Uani 1 1 d .
H14B H 0.6068 0.2748 0.1138 0.041 Uiso 1 1 calc R
C15B C 0.86883(17) 0.46681(14) 0.23000(7) 0.0160(3) Uani 1 1 d .
C16B C 0.91765(19) 0.75392(14) 0.16802(8) 0.0193(3) Uani 1 1 d .
C17B C 0.7635(2) 0.73197(15) 0.13997(8) 0.0234(4) Uani 1 1 d .
H17B H 0.6861 0.6904 0.1622 0.028 Uiso 1 1 calc R
C18B C 0.7229(2) 0.77050(16) 0.07991(9) 0.0286(4) Uani 1 1 d .
H18B H 0.6180 0.7550 0.0609 0.034 Uiso 1 1 calc R
C19B C 0.8356(2) 0.83171(16) 0.04749(9) 0.0319(5) Uani 1 1 d .
H19B H 0.8076 0.8574 0.0061 0.038 Uiso 1 1 calc R
C20B C 0.9878(2) 0.85531(16) 0.07500(9) 0.0305(4) Uani 1 1 d .
H20B H 1.0645 0.8986 0.0530 0.037 Uiso 1 1 calc R
C21B C 1.0293(2) 0.81605(15) 0.13478(8) 0.0239(4) Uani 1 1 d .
H21B H 1.1345 0.8316 0.1532 0.029 Uiso 1 1 calc R
C22B C 0.94090(17) 0.78859(14) 0.30640(8) 0.0170(3) Uani 1 1 d .
C23B C 0.88996(19) 0.88392(14) 0.29419(8) 0.0204(4) Uani 1 1 d .
H23B H 0.8661 0.9020 0.2505 0.024 Uiso 1 1 calc R
C24B C 0.8739(2) 0.95262(15) 0.34543(9) 0.0248(4) Uani 1 1 d .
H24B H 0.8409 1.0181 0.3365 0.030 Uiso 1 1 calc R
C25B C 0.9055(2) 0.92673(15) 0.40927(9) 0.0252(4) Uani 1 1 d .
H25B H 0.8936 0.9736 0.4440 0.030 Uiso 1 1 calc R
C26B C 0.95485(19) 0.83175(16) 0.42193(8) 0.0257(4) Uani 1 1 d .
H26B H 0.9760 0.8128 0.4656 0.031 Uiso 1 1 calc R
C27B C 0.97333(19) 0.76436(15) 0.37114(8) 0.0219(4) Uani 1 1 d .
H27B H 1.0089 0.7002 0.3806 0.026 Uiso 1 1 calc R
N1B N 0.76057(15) 0.36392(11) 0.23697(7) 0.0177(3) Uani 1 1 d .
N2B N 0.84384(15) 0.56959(12) 0.24591(7) 0.0173(3) Uani 1 1 d D
H2B H 0.7557(17) 0.5676(15) 0.2513(9) 0.021 Uiso 1 1 d D
O1B O 0.98630(12) 0.46888(10) 0.21036(5) 0.0204(3) Uani 1 1 d .

loop_
_atom_site_aniso_label
_atom_site_aniso_U_11
_atom_site_aniso_U_22
_atom_site_aniso_U_33
_atom_site_aniso_U_23
_atom_site_aniso_U_13
_atom_site_aniso_U_12
P1A 0.0161(2) 0.0196(2) 0.0172(2) 0.00278(17) 0.00480(16) 0.00771(17)
C1A 0.0157(8) 0.0207(8) 0.0187(8) 0.0021(7) 0.0058(6) 0.0070(7)
C2A 0.0180(8) 0.0206(8) 0.0138(8) -0.0005(6) 0.0055(6) 0.0077(7)
C3A 0.0166(8) 0.0229(9) 0.0238(9) -0.0001(7) 0.0028(7) 0.0059(7)
C4A 0.0247(9) 0.0207(9) 0.0332(10) 0.0024(8) 0.0112(8) 0.0041(7)
C5A 0.0367(11) 0.0229(9) 0.0328(10) 0.0106(8) 0.0178(9) 0.0156(8)
C6A 0.0251(10) 0.0375(11) 0.0384(11) 0.0149(9) 0.0104(8) 0.0190(9)
C7A 0.0157(8) 0.0287(10) 0.0307(10) 0.0079(8) 0.0067(7) 0.0080(7)
C8A 0.0175(8) 0.0217(9) 0.0216(9) -0.0011(7) 0.0012(7) 0.0025(7)
C9A 0.0140(8) 0.0167(8) 0.0240(9) -0.0016(7) 0.0032(7) -0.0023(7)
C10A 0.0273(9) 0.0262(10) 0.0216(9) -0.0019(7) 0.0046(7) 0.0036(8)
C11A 0.0312(10) 0.0315(10) 0.0306(10) -0.0066(8) 0.0087(8) 0.0101(9)
C12A 0.0253(10) 0.0211(9) 0.0405(11) -0.0028(8) 0.0030(8) 0.0060(8)
C13A 0.0316(10) 0.0249(9) 0.0274(10) 0.0043(8) 0.0034(8) 0.0082(8)
C14A 0.0299(10) 0.0232(9) 0.0233(9) -0.0004(7) 0.0070(8) 0.0071(8)
C15A 0.0152(8) 0.0156(8) 0.0184(8) 0.0056(6) 0.0040(6) 0.0074(6)
C16A 0.0169(8) 0.0148(8) 0.0192(8) 0.0033(6) 0.0045(7) 0.0031(6)
C17A 0.0351(10) 0.0315(10) 0.0222(9) 0.0052(8) 0.0114(8) 0.0192(9)
C18A 0.0493(13) 0.0404(12) 0.0313(11) 0.0116(9) 0.0125(9) 0.0329(10)
C19A 0.0414(11) 0.0368(11) 0.0232(10) 0.0140(8) 0.0106(8) 0.0212(9)
C20A 0.0378(11) 0.0342(11) 0.0212(9) 0.0072(8) 0.0137(8) 0.0175(9)
C21A 0.0280(9) 0.0247(9) 0.0246(9) 0.0066(7) 0.0118(8) 0.0136(8)
C22A 0.0186(8) 0.0170(8) 0.0191(8) 0.0026(7) 0.0066(7) 0.0094(7)
C23A 0.0277(9) 0.0211(9) 0.0165(8) 0.0028(7) 0.0061(7) 0.0087(7)
C24A 0.0274(9) 0.0226(9) 0.0209(9) -0.0039(7) 0.0039(7) 0.0038(8)
C25A 0.0258(9) 0.0152(8) 0.0290(10) 0.0021(7) 0.0121(8) 0.0079(7)
C26A 0.0259(9) 0.0241(9) 0.0274(9) 0.0118(7) 0.0093(8) 0.0124(8)
C27A 0.0183(8) 0.0277(9) 0.0228(9) 0.0074(7) 0.0022(7) 0.0096(7)
N1A 0.0147(7) 0.0175(7) 0.0194(7) 0.0010(6) 0.0046(6) 0.0029(6)
N2A 0.0110(7) 0.0230(7) 0.0194(7) -0.0007(6) 0.0051(6) 0.0049(6)
O1A 0.0136(6) 0.0225(6) 0.0278(7) 0.0018(5) 0.0074(5) 0.0047(5)
P1B 0.0153(2) 0.0179(2) 0.0202(2) 0.00467(17) 0.00506(17) 0.00553(17)
C1B 0.0124(8) 0.0187(8) 0.0229(9) 0.0040(7) 0.0049(6) 0.0051(7)
C2B 0.0107(8) 0.0248(9) 0.0228(9) 0.0063(7) 0.0064(7) 0.0054(7)
C3B 0.0159(8) 0.0318(10) 0.0257(9) 0.0012(8) 0.0083(7) 0.0041(7)
C4B 0.0184(9) 0.0592(14) 0.0256(10) -0.0057(10) 0.0059(8) 0.0075(9)
C5B 0.0263(11) 0.0883(18) 0.0194(10) 0.0143(11) 0.0078(8) 0.0275(12)
C6B 0.0314(11) 0.0578(14) 0.0386(12) 0.0270(11) 0.0183(9) 0.0268(10)
C7B 0.0214(9) 0.0331(10) 0.0327(10) 0.0126(8) 0.0115(8) 0.0117(8)
C8B 0.0200(8) 0.0179(8) 0.0237(9) 0.0013(7) 0.0023(7) 0.0087(7)
C9B 0.0163(8) 0.0225(9) 0.0185(8) 0.0007(7) 0.0056(7) 0.0065(7)
C10B 0.0256(9) 0.0239(9) 0.0244(9) 0.0017(7) 0.0066(7) 0.0079(8)
C11B 0.0327(11) 0.0250(10) 0.0388(12) -0.0068(9) 0.0131(9) 0.0005(8)
C12B 0.0329(12) 0.0499(14) 0.0327(12) -0.0126(10) -0.0005(9) -0.0022(10)
C13B 0.0450(13) 0.0642(16) 0.0268(11) 0.0066(11) -0.0114(10) 0.0116(12)
C14B 0.0345(11) 0.0351(11) 0.0289(10) 0.0089(9) -0.0014(9) 0.0086(9)
C15B 0.0148(8) 0.0202(8) 0.0132(8) 0.0028(6) 0.0007(6) 0.0069(7)
C16B 0.0265(9) 0.0163(8) 0.0187(8) 0.0027(7) 0.0083(7) 0.0099(7)
C17B 0.0274(9) 0.0244(9) 0.0198(9) 0.0035(7) 0.0056(7) 0.0097(8)
C18B 0.0383(11) 0.0313(10) 0.0203(9) 0.0020(8) 0.0022(8) 0.0192(9)
C19B 0.0573(13) 0.0317(10) 0.0185(9) 0.0073(8) 0.0132(9) 0.0271(10)
C20B 0.0487(12) 0.0287(10) 0.0274(10) 0.0118(8) 0.0246(9) 0.0210(9)
C21B 0.0307(10) 0.0221(9) 0.0250(9) 0.0038(7) 0.0132(8) 0.0131(8)
C22B 0.0117(8) 0.0172(8) 0.0186(8) 0.0016(6) 0.0022(6) 0.0002(6)
C23B 0.0235(9) 0.0177(8) 0.0178(8) 0.0042(7) 0.0022(7) 0.0044(7)
C24B 0.0283(10) 0.0173(9) 0.0270(9) -0.0003(7) 0.0036(8) 0.0064(7)
C25B 0.0244(9) 0.0240(9) 0.0225(9) -0.0049(7) 0.0031(7) 0.0030(8)
C26B 0.0222(9) 0.0335(10) 0.0166(9) 0.0023(7) -0.0001(7) 0.0045(8)
C27B 0.0200(9) 0.0236(9) 0.0219(9) 0.0052(7) 0.0014(7) 0.0081(7)
N1B 0.0156(7) 0.0163(7) 0.0231(7) 0.0021(6) 0.0055(6) 0.0069(6)
N2B 0.0124(7) 0.0174(7) 0.0239(7) 0.0039(6) 0.0067(6) 0.0056(6)
O1B 0.0155(6) 0.0247(6) 0.0226(6) 0.0008(5) 0.0067(5) 0.0076(5)

loop_
_atom_type_symbol
_atom_type_description
_atom_type_scat_dispersion_real
_atom_type_scat_dispersion_imag
_atom_type_scat_source
C C 0.0033 0.0016 'International Tables Vol C Tables 4.2.6.8 and 6.1.1.4'
H H 0.0000 0.0000 'International Tables Vol C Tables 4.2.6.8 and 6.1.1.4'
N N 0.0061 0.0033 'International Tables Vol C Tables 4.2.6.8 and 6.1.1.4'
O O 0.0106 0.0060 'International Tables Vol C Tables 4.2.6.8 and 6.1.1.4'
P P 0.1023 0.0942 'International Tables Vol C Tables 4.2.6.8 and 6.1.1.4'

loop_
_geom_angle_atom_site_label_1
_geom_angle_atom_site_label_2
_geom_angle_atom_site_label_3
_geom_angle
N2A P1A C16A 104.13(7)
N2A P1A C22A 96.35(7)
C16A P1A C22A 102.25(7)
N1A C1A C2A 113.72(13)
N1A C1A H1A1 108.8
C2A C1A H1A1 108.8
N1A C1A H1A2 108.8
C2A C1A H1A2 108.8
H1A1 C1A H1A2 107.7
C7A C2A C3A 118.44(16)
C7A C2A C1A 121.74(15)
C3A C2A C1A 119.80(14)
C4A C3A C2A 120.63(16)
C4A C3A H3A 119.7
C2A C3A H3A 119.7
C3A C4A C5A 120.30(16)
C3A C4A H4A 119.9
C5A C4A H4A 119.9
C6A C5A C4A 119.58(17)
C6A C5A H5A 120.2
C4A C5A H5A 120.2
C5A C6A C7A 120.08(17)
C5A C6A H6A 120.0
C7A C6A H6A 120.0
C6A C7A C2A 120.97(16)
C6A C7A H7A 119.5
C2A C7A H7A 119.5
N1A C8A C9A 110.45(13)
N1A C8A H8A1 109.6
C9A C8A H8A1 109.6
N1A C8A H8A2 109.6
C9A C8A H8A2 109.6
H8A1 C8A H8A2 108.1
C10A C9A C14A 118.54(16)
C10A C9A C8A 121.50(16)
C14A C9A C8A 119.90(15)
C9A C10A C11A 120.45(17)
C9A C10A H10A 119.8
C11A C10A H10A 119.8
C12A C11A C10A 120.41(17)
C12A C11A H11A 119.8
C10A C11A H11A 119.8
C11A C12A C13A 119.69(17)
C11A C12A H12A 120.2
C13A C12A H12A 120.2
C12A C13A C14A 120.02(18)
C12A C13A H13A 120.0
C14A C13A H13A 120.0
C13A C14A C9A 120.88(16)
C13A C14A H14A 119.6
C9A C14A H14A 119.6
O1A C15A N1A 121.99(15)
O1A C15A N2A 121.17(14)
N1A C15A N2A 116.83(14)
C17A C16A C21A 118.30(15)
C17A C16A P1A 125.18(13)
C21A C16A P1A 116.53(12)
C18A C17A C16A 120.35(16)
C18A C17A H17A 119.8
C16A C17A H17A 119.8
C19A C18A C17A 120.74(17)
C19A C18A H18A 119.6
C17A C18A H18A 119.6
C20A C19A C18A 119.34(17)
C20A C19A H19A 120.3
C18A C19A H19A 120.3
C19A C20A C21A 120.04(16)
C19A C20A H20A 120.0
C21A C20A H20A 120.0
C20A C21A C16A 121.20(16)
C20A C21A H21A 119.4
C16A C21A H21A 119.4
C23A C22A C27A 118.51(15)
C23A C22A P1A 123.88(13)
C27A C22A P1A 117.53(12)
C22A C23A C24A 120.28(16)
C22A C23A H23A 119.9
C24A C23A H23A 119.9
C25A C24A C23A 120.69(16)
C25A C24A H24A 119.7
C23A C24A H24A 119.7
C24A C25A C26A 119.49(16)
C24A C25A H25A 120.3
C26A C25A H25A 120.3
C25A C26A C27A 120.22(16)
C25A C26A H26A 119.9
C27A C26A H26A 119.9
C26A C27A C22A 120.80(16)
C26A C27A H27A 119.6
C22A C27A H27A 119.6
C15A N1A C1A 123.48(13)
C15A N1A C8A 119.43(13)
C1A N1A C8A 117.10(13)
C15A N2A P1A 120.46(11)
C15A N2A H2A 119.6(12)
P1A N2A H2A 119.8(12)
N2B P1B C16B 103.48(7)
N2B P1B C22B 98.38(7)
C16B P1B C22B 102.96(7)
N1B C1B C2B 112.81(13)
N1B C1B H1B1 109.0
C2B C1B H1B1 109.0
N1B C1B H1B2 109.0
C2B C1B H1B2 109.0
H1B1 C1B H1B2 107.8
C7B C2B C3B 118.87(16)
C7B C2B C1B 120.60(16)
C3B C2B C1B 120.52(15)
C4B C3B C2B 120.65(18)
C4B C3B H3B 119.7
C2B C3B H3B 119.7
C3B C4B C5B 119.8(2)
C3B C4B H4B 120.1
C5B C4B H4B 120.1
C6B C5B C4B 120.09(18)
C6B C5B H5B 120.0
C4B C5B H5B 120.0
C5B C6B C7B 120.28(19)
C5B C6B H6B 119.9
C7B C6B H6B 119.9
C6B C7B C2B 120.31(19)
C6B C7B H7B 119.8
C2B C7B H7B 119.8
N1B C8B C9B 113.68(13)
N1B C8B H8B1 108.8
C9B C8B H8B1 108.8
N1B C8B H8B2 108.8
C9B C8B H8B2 108.8
H8B1 C8B H8B2 107.7
C14B C9B C10B 118.27(16)
C14B C9B C8B 121.25(16)
C10B C9B C8B 120.26(15)
C9B C10B C11B 121.15(18)
C9B C10B H10B 119.4
C11B C10B H10B 119.4
C12B C11B C10B 119.79(19)
C12B C11B H11B 120.1
C10B C11B H11B 120.1
C11B C12B C13B 119.90(19)
C11B C12B H12B 120.1
C13B C12B H12B 120.1
C12B C13B C14B 120.5(2)
C12B C13B H13B 119.8
C14B C13B H13B 119.8
C9B C14B C13B 120.39(19)
C9B C14B H14B 119.8
C13B C14B H14B 119.8
O1B C15B N1B 121.85(14)
O1B C15B N2B 120.40(14)
N1B C15B N2B 117.74(13)
C21B C16B C17B 118.83(16)
C21B C16B P1B 116.49(13)
C17B C16B P1B 124.60(13)
C18B C17B C16B 120.33(17)
C18B C17B H17B 119.8
C16B C17B H17B 119.8
C17B C18B C19B 119.98(18)
C17B C18B H18B 120.0
C19B C18B H18B 120.0
C20B C19B C18B 120.24(17)
C20B C19B H19B 119.9
C18B C19B H19B 119.9
C19B C20B C21B 120.15(17)
C19B C20B H20B 119.9
C21B C20B H20B 119.9
C20B C21B C16B 120.45(17)
C20B C21B H21B 119.8
C16B C21B H21B 119.8
C27B C22B C23B 117.93(15)
C27B C22B P1B 117.07(12)
C23B C22B P1B 124.74(12)
C24B C23B C22B 120.50(16)
C24B C23B H23B 119.7
C22B C23B H23B 119.7
C25B C24B C23B 120.75(16)
C25B C24B H24B 119.6
C23B C24B H24B 119.6
C24B C25B C26B 119.26(16)
C24B C25B H25B 120.4
C26B C25B H25B 120.4
C27B C26B C25B 120.13(16)
C27B C26B H26B 119.9
C25B C26B H26B 119.9
C26B C27B C22B 121.41(16)
C26B C27B H27B 119.3
C22B C27B H27B 119.3
C15B N1B C8B 118.00(13)
C15B N1B C1B 124.25(13)
C8B N1B C1B 115.46(13)
C15B N2B P1B 118.71(11)
C15B N2B H2B 119.5(12)
P1B N2B H2B 121.3(12)

loop_
_geom_bond_atom_site_label_1
_geom_bond_atom_site_label_2
_geom_bond_distance
P1A N2A 1.7181(14)
P1A C16A 1.8242(17)
P1A C22A 1.8335(17)
C1A N1A 1.459(2)
C1A C2A 1.514(2)
C1A H1A1 0.9900
C1A H1A2 0.9900
C2A C7A 1.389(2)
C2A C3A 1.391(2)
C3A C4A 1.384(2)
C3A H3A 0.9500
C4A C5A 1.385(3)
C4A H4A 0.9500
C5A C6A 1.380(3)
C5A H5A 0.9500
C6A C7A 1.385(3)
C6A H6A 0.9500
C7A H7A 0.9500
C8A N1A 1.465(2)
C8A C9A 1.513(2)
C8A H8A1 0.9900
C8A H8A2 0.9900
C9A C10A 1.387(2)
C9A C14A 1.391(2)
C10A C11A 1.391(3)
C10A H10A 0.9500
C11A C12A 1.375(3)
C11A H11A 0.9500
C12A C13A 1.383(3)
C12A H12A 0.9500
C13A C14A 1.385(2)
C13A H13A 0.9500
C14A H14A 0.9500
C15A O1A 1.2377(18)
C15A N1A 1.359(2)
C15A N2A 1.367(2)
C16A C17A 1.388(2)
C16A C21A 1.396(2)
C17A C18A 1.388(3)
C17A H17A 0.9500
C18A C19A 1.386(3)
C18A H18A 0.9500
C19A C20A 1.379(3)
C19A H19A 0.9500
C20A C21A 1.384(2)
C20A H20A 0.9500
C21A H21A 0.9500
C22A C23A 1.390(2)
C22A C27A 1.398(2)
C23A C24A 1.391(2)
C23A H23A 0.9500
C24A C25A 1.379(2)
C24A H24A 0.9500
C25A C26A 1.384(2)
C25A H25A 0.9500
C26A C27A 1.384(2)
C26A H26A 0.9500
C27A H27A 0.9500
N2A H2A 0.846(14)
P1B N2B 1.7225(14)
P1B C16B 1.8276(17)
P1B C22B 1.8358(16)
C1B N1B 1.4703(19)
C1B C2B 1.511(2)
C1B H1B1 0.9900
C1B H1B2 0.9900
C2B C7B 1.391(2)
C2B C3B 1.392(2)
C3B C4B 1.384(3)
C3B H3B 0.9500
C4B C5B 1.387(3)
C4B H4B 0.9500
C5B C6B 1.375(3)
C5B H5B 0.9500
C6B C7B 1.386(3)
C6B H6B 0.9500
C7B H7B 0.9500
C8B N1B 1.463(2)
C8B C9B 1.511(2)
C8B H8B1 0.9900
C8B H8B2 0.9900
C9B C14B 1.383(2)
C9B C10B 1.387(2)
C10B C11B 1.391(3)
C10B H10B 0.9500
C11B C12B 1.365(3)
C11B H11B 0.9500
C12B C13B 1.378(3)
C12B H12B 0.9500
C13B C14B 1.389(3)
C13B H13B 0.9500
C14B H14B 0.9500
C15B O1B 1.2379(18)
C15B N1B 1.367(2)
C15B N2B 1.375(2)
C16B C21B 1.395(2)
C16B C17B 1.398(2)
C17B C18B 1.385(2)
C17B H17B 0.9500
C18B C19B 1.387(3)
C18B H18B 0.9500
C19B C20B 1.376(3)
C19B H19B 0.9500
C20B C21B 1.387(3)
C20B H20B 0.9500
C21B H21B 0.9500
C22B C27B 1.395(2)
C22B C23B 1.396(2)
C23B C24B 1.390(2)
C23B H23B 0.9500
C24B C25B 1.383(2)
C24B H24B 0.9500
C25B C26B 1.384(3)
C25B H25B 0.9500
C26B C27B 1.383(2)
C26B H26B 0.9500
C27B H27B 0.9500
N2B H2B 0.848(14)

loop_
_geom_hbond_atom_site_label_D
_geom_hbond_atom_site_label_H
_geom_hbond_atom_site_label_A
_geom_hbond_distance_DH
_geom_hbond_distance_HA
_geom_hbond_distance_DA
_geom_hbond_angle_DHA
_geom_hbond_site_symmetry_A
N2A H2A O1B 0.846(14) 2.177(15) 2.9961(17) 163.0(17) 1_455
N2B H2B O1A 0.848(14) 2.109(15) 2.9151(17) 158.6(17) .

loop_
_geom_torsion_atom_site_label_1
_geom_torsion_atom_site_label_2
_geom_torsion_atom_site_label_3
_geom_torsion_atom_site_label_4
_geom_torsion
N1A C1A C2A C7A 28.9(2)
N1A C1A C2A C3A -152.63(14)
C7A C2A C3A C4A 0.4(2)
C1A C2A C3A C4A -178.15(15)
C2A C3A C4A C5A -0.4(3)
C3A C4A C5A C6A 0.2(3)
C4A C5A C6A C7A 0.1(3)
C5A C6A C7A C2A -0.2(3)
C3A C2A C7A C6A -0.1(3)
C1A C2A C7A C6A 178.40(16)
N1A C8A C9A C10A 117.07(17)
N1A C8A C9A C14A -60.1(2)
C14A C9A C10A C11A 0.4(3)
C8A C9A C10A C11A -176.76(16)
C9A C10A C11A C12A -0.4(3)
C10A C11A C12A C13A 0.1(3)
C11A C12A C13A C14A 0.1(3)
C12A C13A C14A C9A 0.0(3)
C10A C9A C14A C13A -0.2(3)
C8A C9A C14A C13A 177.00(16)
N2A P1A C16A C17A -9.35(17)
C22A P1A C16A C17A 90.52(16)
N2A P1A C16A C21A 170.42(12)
C22A P1A C16A C21A -89.71(14)
C21A C16A C17A C18A 0.5(3)
P1A C16A C17A C18A -179.78(15)
C16A C17A C18A C19A 1.1(3)
C17A C18A C19A C20A -1.3(3)
C18A C19A C20A C21A -0.1(3)
C19A C20A C21A C16A 1.6(3)
C17A C16A C21A C20A -1.8(3)
P1A C16A C21A C20A 178.42(14)
N2A P1A C22A C23A 123.02(14)
C16A P1A C22A C23A 17.03(15)
N2A P1A C22A C27A -60.21(13)
C16A P1A C22A C27A -166.20(12)
C27A C22A C23A C24A -0.1(2)
P1A C22A C23A C24A 176.66(13)
C22A C23A C24A C25A -0.5(3)
C23A C24A C25A C26A 0.9(3)
C24A C25A C26A C27A -0.8(2)
C25A C26A C27A C22A 0.3(3)
C23A C22A C27A C26A 0.2(2)
P1A C22A C27A C26A -176.76(13)
O1A C15A N1A C1A -167.22(14)
N2A C15A N1A C1A 12.2(2)
O1A C15A N1A C8A 12.7(2)
N2A C15A N1A C8A -167.87(14)
C2A C1A N1A C15A 75.29(19)
C2A C1A N1A C8A -104.67(16)
C9A C8A N1A C15A 112.27(16)
C9A C8A N1A C1A -67.77(18)
O1A C15A N2A P1A 8.0(2)
N1A C15A N2A P1A -171.40(11)
C16A P1A N2A C15A -106.02(13)
C22A P1A N2A C15A 149.61(13)
N1B C1B C2B C7B -87.78(18)
N1B C1B C2B C3B 91.34(17)
C7B C2B C3B C4B 1.3(2)
C1B C2B C3B C4B -177.87(15)
C2B C3B C4B C5B 0.2(3)
C3B C4B C5B C6B -1.4(3)
C4B C5B C6B C7B 1.0(3)
C5B C6B C7B C2B 0.5(3)
C3B C2B C7B C6B -1.6(2)
C1B C2B C7B C6B 177.52(15)
N1B C8B C9B C14B 44.2(2)
N1B C8B C9B C10B -141.29(15)
C14B C9B C10B C11B 1.8(3)
C8B C9B C10B C11B -172.86(16)
C9B C10B C11B C12B -0.2(3)
C10B C11B C12B C13B -0.6(3)
C11B C12B C13B C14B -0.1(3)
C10B C9B C14B C13B -2.5(3)
C8B C9B C14B C13B 172.07(19)
C12B C13B C14B C9B 1.7(3)
N2B P1B C16B C21B -145.75(12)
C22B P1B C16B C21B 112.19(13)
N2B P1B C16B C17B 31.14(16)
C22B P1B C16B C17B -70.92(15)
C21B C16B C17B C18B 0.6(2)
P1B C16B C17B C18B -176.22(13)
C16B C17B C18B C19B -0.3(3)
C17B C18B C19B C20B -0.6(3)
C18B C19B C20B C21B 1.2(3)
C19B C20B C21B C16B -1.0(3)
C17B C16B C21B C20B 0.0(2)
P1B C16B C21B C20B 177.12(13)
N2B P1B C22B C27B 71.10(13)
C16B P1B C22B C27B 177.10(13)
N2B P1B C22B C23B -114.84(14)
C16B P1B C22B C23B -8.84(16)
C27B C22B C23B C24B 0.6(2)
P1B C22B C23B C24B -173.38(13)
C22B C23B C24B C25B -1.1(3)
C23B C24B C25B C26B 0.5(3)
C24B C25B C26B C27B 0.5(3)
C25B C26B C27B C22B -1.0(3)
C23B C22B C27B C26B 0.5(2)
P1B C22B C27B C26B 174.92(13)
O1B C15B N1B C8B 3.1(2)
N2B C15B N1B C8B -176.57(14)
O1B C15B N1B C1B 165.12(14)
N2B C15B N1B C1B -14.6(2)
C9B C8B N1B C15B -129.34(15)
C9B C8B N1B C1B 67.09(18)
C2B C1B N1B C15B -83.21(19)
C2B C1B N1B C8B 79.21(17)
O1B C15B N2B P1B -5.2(2)
N1B C15B N2B P1B 174.45(11)
C16B P1B N2B C15B 102.72(13)
C22B P1B N2B C15B -151.71(12)
